data_4038187
loop_
_publ_author_name
'Chen, Jin-Yu'
'Selvaraju, Manikandan'
'Lin, Yen-Tzu'
'Dhole, Sandip'
'Lin, Chih-Yu'
'Sun, Chung-Ming'

_publ_section_title
;
 Molecular Iodine-Promoted [3 + 2] Oxidative Cyclization for the Synthesis
 of Heteroarene-Fused [1,2,4] Thiadiazoles/Selenadiazoles.
;
_journal_issue 8
_journal_name_full 'The Journal of organic chemistry'
_journal_page_first 5570
_journal_page_last 5579
_journal_paper_doi 10.1021/acs.joc.0c00421
_journal_volume 85
_journal_year 2020
_chemical_formula_moiety 'C14 H9 N3 O S'
_chemical_formula_sum 'C14 H9 N3 O S'
_chemical_formula_weight 267.30
_space_group_IT_number 61
_space_group_name_Hall '-P 2ac 2ab'
_space_group_name_H-M_alt 'P b c a'
_symmetry_cell_setting orthorhombic
_symmetry_space_group_name_H-M 'P b c a'
_atom_sites_solution_hydrogens geom
_atom_sites_solution_primary direct
_atom_sites_solution_secondary difmap
_audit_creation_method SHELXL-97
_cell_angle_alpha 90.00
_cell_angle_beta 90.00
_cell_angle_gamma 90.00
_cell_formula_units_Z 8
_cell_length_a 11.6638(3)
_cell_length_b 7.5007(2)
_cell_length_c 27.8059(8)
_cell_measurement_reflns_used 5120
_cell_measurement_temperature 200(2)
_cell_measurement_theta_max 24.995
_cell_measurement_theta_min 2.93
_cell_volume 2432.65(11)
_computing_molecular_graphics 'Ortep-3 for Windows (Farrugia, 1997)'
_computing_publication_material 'WinGX publication routines (Farrugia, 2005)'
_computing_structure_refinement 'SHELXL-2014/7 (Sheldrick, 2014)'
_computing_structure_solution 'SHELXL-2014/7 (Sheldrick, 2014)'
_diffrn_ambient_temperature 200(2)
_diffrn_measured_fraction_theta_full 0.993
_diffrn_measured_fraction_theta_max 0.993
_diffrn_measurement_device_type 'D8 Venture'
_diffrn_radiation_monochromator graphite
_diffrn_radiation_source 'fine-focus sealed tube'
_diffrn_radiation_type MoK\a
_diffrn_radiation_wavelength 0.71073
_diffrn_reflns_av_R_equivalents 0.0512
_diffrn_reflns_av_sigmaI/netI 0.0312
_diffrn_reflns_limit_h_max 13
_diffrn_reflns_limit_h_min -12
_diffrn_reflns_limit_k_max 8
_diffrn_reflns_limit_k_min -8
_diffrn_reflns_limit_l_max 33
_diffrn_reflns_limit_l_min -32
_diffrn_reflns_number 14971
_diffrn_reflns_theta_full 25.05
_diffrn_reflns_theta_max 25.05
_diffrn_reflns_theta_min 2.93
_exptl_absorpt_coefficient_mu 0.260
_exptl_absorpt_correction_T_max 0.9795
_exptl_absorpt_correction_T_min 0.8472
_exptl_absorpt_correction_type multi-scan
_exptl_absorpt_process_details SADABS
_exptl_crystal_colour colorless
_exptl_crystal_density_diffrn 1.460
_exptl_crystal_density_method 'not measured'
_exptl_crystal_description prism
_exptl_crystal_F_000 1104
_exptl_crystal_size_max 0.66
_exptl_crystal_size_mid 0.57
_exptl_crystal_size_min 0.08
_refine_diff_density_max 0.170
_refine_diff_density_min -0.261
_refine_diff_density_rms 0.040
_refine_ls_extinction_method none
_refine_ls_goodness_of_fit_ref 1.059
_refine_ls_hydrogen_treatment constr
_refine_ls_matrix_type full
_refine_ls_number_parameters 172
_refine_ls_number_reflns 2135
_refine_ls_number_restraints 0
_refine_ls_restrained_S_all 1.059
_refine_ls_R_factor_all 0.0521
_refine_ls_R_factor_gt 0.0391
_refine_ls_shift/su_max 0.001
_refine_ls_shift/su_mean 0.000
_refine_ls_structure_factor_coef Fsqd
_refine_ls_weighting_details 'calc w=1/[\s^2^(Fo^2^)+(0.0341P)^2^+1.2396P] where P=(Fo^2^+2Fc^2^)/3'
_refine_ls_weighting_scheme calc
_refine_ls_wR_factor_gt 0.0845
_refine_ls_wR_factor_ref 0.0914
_reflns_number_gt 1753
_reflns_number_total 2135
_reflns_threshold_expression >2sigma(I)
_cod_data_source_file jo0c00421_si_003.cif
_cod_data_source_block 3'aa
_cod_depositor_comments 'Adding full bibliography for 4038187--4038192.cif.'
_cod_database_code 4038187

loop_
_symmetry_equiv_pos_as_xyz
'x, y, z'
'-x+1/2, -y, z+1/2'
'-x, y+1/2, -z+1/2'
'x+1/2, -y+1/2, -z'
'-x, -y, -z'
'x-1/2, y, -z-1/2'
'x, -y-1/2, z-1/2'
'-x-1/2, y-1/2, z'

loop_
_atom_site_label
_atom_site_type_symbol
_atom_site_fract_x
_atom_site_fract_y
_atom_site_fract_z
_atom_site_U_iso_or_equiv
_atom_site_adp_type
_atom_site_occupancy
_atom_site_symmetry_multiplicity
_atom_site_calc_flag
_atom_site_refinement_flags
_atom_site_disorder_assembly
_atom_site_disorder_group
C1 C 0.69866(16) 0.5282(3) 0.55806(8) 0.0353(5) Uani 1 1 d . . .
C2 C 0.66599(15) 0.6173(3) 0.48363(7) 0.0323(5) Uani 1 1 d . . .
C3 C 0.67720(17) 0.6493(3) 0.43569(8) 0.0411(5) Uani 1 1 d . . .
H3 H 0.7402 0.6052 0.4176 0.049 Uiso 1 1 calc R . .
C4 C 0.59076(18) 0.7506(3) 0.41473(8) 0.0431(5) Uani 1 1 d . . .
H4 H 0.5942 0.7760 0.3813 0.052 Uiso 1 1 calc R . .
C5 C 0.49969(17) 0.8153(3) 0.44152(7) 0.0389(5) Uani 1 1 d . . .
H5 H 0.4419 0.8833 0.4259 0.047 Uiso 1 1 calc R . .
C6 C 0.49062(16) 0.7832(3) 0.49066(7) 0.0320(5) Uani 1 1 d . . .
H6 H 0.4282 0.8277 0.5091 0.038 Uiso 1 1 calc R . .
C7 C 0.57642(15) 0.6841(2) 0.51111(7) 0.0283(4) Uani 1 1 d . . .
C8 C 0.55335(16) 0.6466(3) 0.60393(7) 0.0314(5) Uani 1 1 d . . .
C9 C 0.42829(16) 0.7294(3) 0.66264(7) 0.0337(5) Uani 1 1 d . . .
C10 C 0.32659(17) 0.6478(3) 0.67601(8) 0.0401(5) Uani 1 1 d . . .
H10 H 0.2794 0.5935 0.6523 0.048 Uiso 1 1 calc R . .
C11 C 0.29362(19) 0.6451(3) 0.72380(8) 0.0465(6) Uani 1 1 d . . .
H11 H 0.2243 0.5875 0.7328 0.056 Uiso 1 1 calc R . .
C12 C 0.3601(2) 0.7250(3) 0.75844(8) 0.0469(6) Uani 1 1 d . . .
H12 H 0.3374 0.7220 0.7912 0.056 Uiso 1 1 calc R . .
C13 C 0.4604(2) 0.8099(3) 0.74510(8) 0.0491(6) Uani 1 1 d . . .
H13 H 0.5064 0.8665 0.7688 0.059 Uiso 1 1 calc R . .
C14 C 0.49422(19) 0.8129(3) 0.69763(8) 0.0445(6) Uani 1 1 d . . .
H14 H 0.5630 0.8724 0.6888 0.053 Uiso 1 1 calc R . .
N1 N 0.74040(15) 0.4610(3) 0.59614(7) 0.0458(5) Uani 1 1 d . . .
N2 N 0.59981(12) 0.6274(2) 0.55812(5) 0.0291(4) Uani 1 1 d . . .
N3 N 0.46104(13) 0.7279(2) 0.61330(6) 0.0340(4) Uani 1 1 d . . .
O1 O 0.74145(11) 0.51837(19) 0.51270(5) 0.0404(4) Uani 1 1 d . . .
S1 S 0.65023(5) 0.52595(8) 0.64144(2) 0.04441(19) Uani 1 1 d . . .

loop_
_atom_site_aniso_label
_atom_site_aniso_U_11
_atom_site_aniso_U_22
_atom_site_aniso_U_33
_atom_site_aniso_U_23
_atom_site_aniso_U_13
_atom_site_aniso_U_12
C1 0.0290(10) 0.0311(12) 0.0457(13) 0.0000(10) 0.0025(9) -0.0001(9)
C2 0.0293(10) 0.0275(11) 0.0402(12) -0.0044(9) 0.0015(8) -0.0035(8)
C3 0.0383(11) 0.0441(14) 0.0411(13) -0.0110(11) 0.0098(9) -0.0087(10)
C4 0.0480(12) 0.0482(15) 0.0332(12) -0.0012(10) 0.0024(10) -0.0119(11)
C5 0.0399(11) 0.0373(13) 0.0394(12) 0.0035(10) -0.0046(9) -0.0044(10)
C6 0.0302(10) 0.0294(12) 0.0363(12) -0.0024(9) 0.0004(8) -0.0030(8)
C7 0.0291(9) 0.0230(10) 0.0328(11) -0.0026(8) 0.0025(8) -0.0075(8)
C8 0.0329(10) 0.0291(11) 0.0320(11) 0.0019(9) -0.0015(8) -0.0059(9)
C9 0.0366(10) 0.0314(12) 0.0332(11) 0.0000(9) 0.0023(9) 0.0028(9)
C10 0.0382(11) 0.0407(13) 0.0415(13) -0.0045(10) 0.0029(9) -0.0033(10)
C11 0.0499(13) 0.0399(14) 0.0496(14) -0.0016(11) 0.0167(11) -0.0026(11)
C12 0.0656(15) 0.0391(13) 0.0360(13) -0.0032(10) 0.0122(11) 0.0036(12)
C13 0.0579(14) 0.0509(15) 0.0385(13) -0.0134(11) 0.0016(11) -0.0037(12)
C14 0.0431(12) 0.0454(14) 0.0449(13) -0.0065(11) 0.0046(10) -0.0093(11)
N1 0.0362(9) 0.0468(12) 0.0545(12) 0.0099(9) -0.0021(9) 0.0066(9)
N2 0.0272(8) 0.0282(9) 0.0320(9) 0.0017(7) 0.0008(6) 0.0001(7)
N3 0.0321(9) 0.0356(10) 0.0342(10) 0.0002(8) 0.0019(7) -0.0014(7)
O1 0.0315(7) 0.0408(9) 0.0489(9) -0.0020(7) 0.0056(6) 0.0062(6)
S1 0.0416(3) 0.0497(4) 0.0419(3) 0.0131(3) -0.0044(2) 0.0013(3)

loop_
_atom_type_symbol
_atom_type_description
_atom_type_scat_dispersion_real
_atom_type_scat_dispersion_imag
_atom_type_scat_source
C C 0.0033 0.0016 'International Tables Vol C Tables 4.2.6.8 and 6.1.1.4'
H H 0.0000 0.0000 'International Tables Vol C Tables 4.2.6.8 and 6.1.1.4'
N N 0.0061 0.0033 'International Tables Vol C Tables 4.2.6.8 and 6.1.1.4'
O O 0.0106 0.0060 'International Tables Vol C Tables 4.2.6.8 and 6.1.1.4'
S S 0.1246 0.1234 'International Tables Vol C Tables 4.2.6.8 and 6.1.1.4'

loop_
_geom_angle_atom_site_label_1
_geom_angle_atom_site_label_2
_geom_angle_atom_site_label_3
_geom_angle
_geom_angle_site_symmetry_1
_geom_angle_site_symmetry_3
_geom_angle_publ_flag
N1 C1 O1 127.72(18) . . ?
N1 C1 N2 122.44(19) . . ?
O1 C1 N2 109.84(17) . . ?
C3 C2 C7 123.23(19) . . ?
C3 C2 O1 126.57(17) . . ?
C7 C2 O1 110.19(17) . . ?
C2 C3 C4 115.93(19) . . ?
C2 C3 H3 122.0 . . ?
C4 C3 H3 122.0 . . ?
C5 C4 C3 121.5(2) . . ?
C5 C4 H4 119.3 . . ?
C3 C4 H4 119.3 . . ?
C4 C5 C6 121.7(2) . . ?
C4 C5 H5 119.1 . . ?
C6 C5 H5 119.1 . . ?
C7 C6 C5 116.46(18) . . ?
C7 C6 H6 121.8 . . ?
C5 C6 H6 121.8 . . ?
C6 C7 C2 121.15(18) . . ?
C6 C7 N2 133.92(17) . . ?
C2 C7 N2 104.93(16) . . ?
N3 C8 N2 124.74(17) . . ?
N3 C8 S1 131.56(15) . . ?
N2 C8 S1 103.65(13) . . ?
C10 C9 C14 119.01(19) . . ?
C10 C9 N3 118.99(18) . . ?
C14 C9 N3 121.99(18) . . ?
C11 C10 C9 120.1(2) . . ?
C11 C10 H10 119.9 . . ?
C9 C10 H10 119.9 . . ?
C12 C11 C10 120.7(2) . . ?
C12 C11 H11 119.7 . . ?
C10 C11 H11 119.7 . . ?
C11 C12 C13 119.4(2) . . ?
C11 C12 H12 120.3 . . ?
C13 C12 H12 120.3 . . ?
C14 C13 C12 120.5(2) . . ?
C14 C13 H13 119.8 . . ?
C12 C13 H13 119.8 . . ?
C13 C14 C9 120.3(2) . . ?
C13 C14 H14 119.8 . . ?
C9 C14 H14 119.8 . . ?
C1 N1 S1 105.37(14) . . ?
C1 N2 C8 112.60(16) . . ?
C1 N2 C7 109.07(15) . . ?
C8 N2 C7 138.31(16) . . ?
C8 N3 C9 115.51(17) . . ?
C1 O1 C2 105.96(14) . . ?
N1 S1 C8 95.93(9) . . ?

loop_
_geom_bond_atom_site_label_1
_geom_bond_atom_site_label_2
_geom_bond_distance
_geom_bond_site_symmetry_2
_geom_bond_publ_flag
C1 N1 1.270(3) . ?
C1 O1 1.358(2) . ?
C1 N2 1.372(2) . ?
C2 C3 1.361(3) . ?
C2 C7 1.388(3) . ?
C2 O1 1.407(2) . ?
C3 C4 1.390(3) . ?
C3 H3 0.9500 . ?
C4 C5 1.385(3) . ?
C4 H4 0.9500 . ?
C5 C6 1.392(3) . ?
C5 H5 0.9500 . ?
C6 C7 1.370(3) . ?
C6 H6 0.9500 . ?
C7 N2 1.401(2) . ?
C8 N3 1.265(2) . ?
C8 N2 1.392(2) . ?
C8 S1 1.784(2) . ?
C9 C10 1.386(3) . ?
C9 C14 1.389(3) . ?
C9 N3 1.424(3) . ?
C10 C11 1.383(3) . ?
C10 H10 0.9500 . ?
C11 C12 1.374(3) . ?
C11 H11 0.9500 . ?
C12 C13 1.382(3) . ?
C12 H12 0.9500 . ?
C13 C14 1.378(3) . ?
C13 H13 0.9500 . ?
C14 H14 0.9500 . ?
N1 S1 1.7117(19) . ?
